data_4113357
loop_
_publ_author_name
'Thaddeus J. Wadas'
'Quan-Ming Wang'
'Yong-joo Kim'
'Christine Flaschenreim'
'Thomas N. Blanton'
'Richard Eisenberg'

_publ_section_title
;
 Vapochromism and Its Structural Basis in a Luminescent Pt(II)
 Terpyridine-Nicotinamide Complex
;
_journal_name_full 'Journal of the American Chemical Society'
_journal_page_first 16841
_journal_page_last 16849
_journal_paper_doi 10.1021/ja047955s
_journal_volume 126
_journal_year 2004
_chemical_formula_moiety 'C28 H22 Cl F12 N5 O P2 Pt'
_chemical_formula_sum 'C28 H22 Cl F12 N5 O P2 Pt'
_chemical_formula_weight 964.99
_chemical_name_common EISTH14
_chemical_name_systematic
; 
4'-(p-nicotinamide-N-methylphenyl)-2,2':6',2''-terpyridine 
bis-hexafluoraphospate platinum (II) chloride (Red Form - Neat)
;
_space_group_IT_number 2
_symmetry_cell_setting triclinic
_symmetry_space_group_name_Hall '-P 1'
_symmetry_space_group_name_H-M 'P -1'
_atom_sites_solution_hydrogens geom
_atom_sites_solution_primary direct
_atom_sites_solution_secondary difmap
_audit_creation_method SHELXL-97
_cell_angle_alpha 92.781(3)
_cell_angle_beta 92.280(3)
_cell_angle_gamma 97.751(3)
_cell_formula_units_Z 2
_cell_length_a 6.6479(13)
_cell_length_b 13.622(3)
_cell_length_c 18.250(4)
_cell_measurement_reflns_used 5873
_cell_measurement_temperature 193(2)
_cell_measurement_theta_max 28.2
_cell_measurement_theta_min 2.6
_cell_volume 1633.9(6)
_computing_cell_refinement 'Bruker SMART'
_computing_data_collection 'Bruker SMART'
_computing_data_reduction 'Bruker SAINT'
_computing_molecular_graphics 'Bruker SHELXTL'
_computing_publication_material 'Bruker SHELXTL'
_computing_structure_refinement 'SHELXL-97 (Sheldrick, 1997)'
_computing_structure_solution 'SHELXS-97 (Sheldrick, 1990)'
_diffrn_ambient_temperature 193(2)
_diffrn_measured_fraction_theta_full 0.927
_diffrn_measured_fraction_theta_max 0.927
_diffrn_measurement_device_type 'CCD area detector'
_diffrn_measurement_method 'phi and omega scans'
_diffrn_radiation_monochromator graphite
_diffrn_radiation_source 'fine-focus sealed tube'
_diffrn_radiation_type MoK\a
_diffrn_radiation_wavelength 0.71073
_diffrn_reflns_av_R_equivalents 0.0404
_diffrn_reflns_av_sigmaI/netI 0.0582
_diffrn_reflns_limit_h_max 8
_diffrn_reflns_limit_h_min -8
_diffrn_reflns_limit_k_max 18
_diffrn_reflns_limit_k_min -18
_diffrn_reflns_limit_l_max 24
_diffrn_reflns_limit_l_min -23
_diffrn_reflns_number 17029
_diffrn_reflns_theta_full 28.30
_diffrn_reflns_theta_max 28.30
_diffrn_reflns_theta_min 1.83
_exptl_absorpt_coefficient_mu 4.576
_exptl_absorpt_correction_type empirical
_exptl_absorpt_process_details SADABS
_exptl_crystal_colour Red
_exptl_crystal_density_diffrn 1.962
_exptl_crystal_description Plate
_exptl_crystal_F_000 932
_exptl_crystal_size_max 0.32
_exptl_crystal_size_mid 0.06
_exptl_crystal_size_min 0.04
_refine_diff_density_max 3.446
_refine_diff_density_min -1.777
_refine_diff_density_rms 0.160
_refine_ls_extinction_method none
_refine_ls_goodness_of_fit_ref 1.105
_refine_ls_hydrogen_treatment mixed
_refine_ls_matrix_type full
_refine_ls_number_parameters 525
_refine_ls_number_reflns 7520
_refine_ls_number_restraints 0
_refine_ls_restrained_S_all 1.105
_refine_ls_R_factor_all 0.0619
_refine_ls_R_factor_gt 0.0472
_refine_ls_shift/su_max 0.004
_refine_ls_shift/su_mean 0.000
_refine_ls_structure_factor_coef Fsqd
_refine_ls_weighting_details 'calc w=1/[\s^2^(Fo^2^)+(0.0273P)^2^+6.1121P] where P=(Fo^2^+2Fc^2^)/3'
_refine_ls_weighting_scheme calc
_refine_ls_wR_factor_gt 0.0914
_refine_ls_wR_factor_ref 0.0949
_reflns_number_gt 6313
_reflns_number_total 7520
_reflns_threshold_expression >2sigma(I)
_cod_data_source_file ja047955ssi20040819_093116_1.cif
_cod_data_source_block 1-R
_cod_original_cell_volume 1633.8(6)
_cod_database_code 4113357

loop_
_symmetry_equiv_pos_as_xyz
'x, y, z'
'-x, -y, -z'

loop_
_atom_site_label
_atom_site_type_symbol
_atom_site_fract_x
_atom_site_fract_y
_atom_site_fract_z
_atom_site_U_iso_or_equiv
_atom_site_adp_type
_atom_site_occupancy
_atom_site_symmetry_multiplicity
_atom_site_calc_flag
_atom_site_refinement_flags
Pt1 Pt 0.25468(4) 0.508701(17) -0.001097(14) 0.02567(8) Uani 1 1 d .
Cl2 Cl 0.3069(2) 0.56301(12) 0.12057(8) 0.0352(3) Uani 1 1 d .
N1 N 0.2070(6) 0.4638(3) -0.1025(3) 0.0218(10) Uani 1 1 d .
C10 C 0.1769(8) 0.3658(4) -0.1198(3) 0.0265(12) Uani 1 1 d .
N2 N 0.2606(7) 0.6417(4) -0.0454(3) 0.0285(11) Uani 1 1 d .
N3 N 0.2320(7) 0.3608(4) 0.0102(3) 0.0292(11) Uani 1 1 d .
C6 C 0.1987(8) 0.5326(4) -0.1539(3) 0.0253(12) Uani 1 1 d .
C7 C 0.1502(8) 0.5017(4) -0.2257(3) 0.0273(12) Uani 1 1 d .
H7A H 0.1470 0.5491 -0.2621 0.033 Uiso 1 1 calc R
N4 N -0.1676(8) 0.1989(4) -0.5729(3) 0.0370(12) Uani 1 1 d .
C23 C -0.0038(10) 0.1622(4) -0.5473(3) 0.0349(14) Uani 1 1 d .
H23A H 0.0683 0.1924 -0.5042 0.042 Uiso 1 1 calc R
C5 C 0.2321(8) 0.6343(4) -0.1204(3) 0.0287(12) Uani 1 1 d .
C11 C 0.1990(8) 0.3064(4) -0.0551(3) 0.0271(12) Uani 1 1 d .
C19 C -0.1397(11) 0.3185(5) -0.4620(4) 0.0385(15) Uani 1 1 d .
C8 C 0.1059(9) 0.4013(4) -0.2454(3) 0.0291(12) Uani 1 1 d .
C24 C 0.0622(10) 0.0820(5) -0.5820(4) 0.0377(15) Uani 1 1 d .
C20 C 0.0415(11) 0.3823(5) -0.4516(4) 0.0405(15) Uani 1 1 d .
H20A H 0.1089 0.4084 -0.4928 0.049 Uiso 1 1 calc R
O1 O 0.3147(9) 0.0816(4) -0.4872(3) 0.0581(14) Uani 1 1 d .
C4 C 0.2321(9) 0.7190(4) -0.1603(3) 0.0341(14) Uani 1 1 d .
H4A H 0.2126 0.7134 -0.2122 0.041 Uiso 1 1 calc R
C16 C 0.0304(10) 0.3694(4) -0.3210(3) 0.0325(13) Uani 1 1 d .
C1 C 0.2861(9) 0.7319(5) -0.0105(4) 0.0332(14) Uani 1 1 d .
H1A H 0.3047 0.7368 0.0415 0.040 Uiso 1 1 calc R
C15 C 0.2470(9) 0.3133(5) 0.0732(3) 0.0351(14) Uani 1 1 d .
H15A H 0.2690 0.3510 0.1187 0.042 Uiso 1 1 calc R
C17 C -0.1534(10) 0.3042(5) -0.3316(3) 0.0378(15) Uani 1 1 d .
H17A H -0.2198 0.2768 -0.2906 0.045 Uiso 1 1 calc R
C18 C -0.2361(11) 0.2802(5) -0.4017(4) 0.0411(16) Uani 1 1 d .
H18A H -0.3607 0.2370 -0.4087 0.049 Uiso 1 1 calc R
C13 C 0.2042(10) 0.1566(5) 0.0075(4) 0.0412(16) Uani 1 1 d .
H13A H 0.1975 0.0865 0.0066 0.049 Uiso 1 1 calc R
C9 C 0.1229(9) 0.3319(4) -0.1915(3) 0.0294(12) Uani 1 1 d .
H9A H 0.0977 0.2627 -0.2042 0.035 Uiso 1 1 calc R
C2 C 0.2863(10) 0.8178(5) -0.0478(4) 0.0376(15) Uani 1 1 d .
H2A H 0.3038 0.8806 -0.0215 0.045 Uiso 1 1 calc R
C12 C 0.1867(9) 0.2045(5) -0.0578(4) 0.0357(14) Uani 1 1 d .
H12A H 0.1665 0.1673 -0.1036 0.043 Uiso 1 1 calc R
C25 C -0.0434(12) 0.0395(5) -0.6455(4) 0.0488(18) Uani 1 1 d .
H25A H 0.0003 -0.0155 -0.6713 0.059 Uiso 1 1 calc R
C3 C 0.2609(10) 0.8119(5) -0.1232(4) 0.0395(15) Uani 1 1 d .
H3A H 0.2630 0.8705 -0.1495 0.047 Uiso 1 1 calc R
C26 C -0.2133(13) 0.0787(6) -0.6705(4) 0.056(2) Uani 1 1 d .
H26A H -0.2896 0.0494 -0.7130 0.067 Uiso 1 1 calc R
C28 C 0.2517(11) 0.0482(5) -0.5486(4) 0.0421(16) Uani 1 1 d .
C21 C 0.1246(10) 0.4082(5) -0.3814(4) 0.0377(15) Uani 1 1 d .
H21A H 0.2474 0.4529 -0.3747 0.045 Uiso 1 1 calc R
C22 C -0.2322(12) 0.2918(5) -0.5382(4) 0.0478(18) Uani 1 1 d .
H22A H -0.1934 0.3477 -0.5697 0.057 Uiso 1 1 calc R
H22B H -0.3821 0.2825 -0.5360 0.057 Uiso 1 1 calc R
N5 N 0.3370(10) -0.0181(5) -0.5869(4) 0.0573(17) Uani 1 1 d .
H5A H 0.4451 -0.0407 -0.5686 0.069 Uiso 1 1 calc R
H5B H 0.2858 -0.0397 -0.6309 0.069 Uiso 1 1 calc R
C27 C -0.2706(12) 0.1584(5) -0.6345(4) 0.0482(18) Uani 1 1 d .
H27A H -0.3848 0.1862 -0.6528 0.058 Uiso 1 1 calc R
C14 C 0.2310(9) 0.2112(5) 0.0728(4) 0.0400(16) Uani 1 1 d .
H14A H 0.2386 0.1791 0.1176 0.048 Uiso 1 1 calc R
P3 P 0.3207(3) 0.94196(13) 0.18185(10) 0.0436(4) Uani 1 1 d .
F1 F 0.3681(9) 1.0526(3) 0.2157(3) 0.0754(15) Uani 1 1 d .
F2 F 0.2737(9) 0.8315(3) 0.1497(3) 0.0737(15) Uani 1 1 d .
F3 F 0.551(2) 0.9505(12) 0.1658(11) 0.089(6) Uani 0.61(3) 1 d P
F4 F 0.262(4) 0.9727(10) 0.1057(6) 0.102(8) Uani 0.61(3) 1 d P
F5 F 0.376(4) 0.9092(8) 0.2641(6) 0.089(7) Uani 0.61(3) 1 d P
F6 F 0.0891(18) 0.9281(15) 0.2048(12) 0.114(10) Uani 0.61(3) 1 d P
P4 P 0.3000(3) 0.35065(14) 0.32289(10) 0.0428(4) Uani 1 1 d .
F7 F 0.5394(7) 0.3595(4) 0.3165(3) 0.0843(17) Uani 1 1 d .
F8 F 0.0635(8) 0.3415(6) 0.3328(4) 0.118(3) Uani 1 1 d .
F9 F 0.262(3) 0.324(2) 0.2418(7) 0.120(9) Uani 0.50(3) 1 d P
F10 F 0.303(3) 0.2363(12) 0.334(2) 0.126(13) Uani 0.50(3) 1 d P
F11 F 0.312(2) 0.283(2) 0.3879(14) 0.098(11) Uani 0.50(3) 1 d P
F15 F 0.274(2) 0.410(2) 0.2539(12) 0.114(12) Uani 0.50(3) 1 d P
F13 F 0.312(2) 0.4640(8) 0.3135(19) 0.114(12) Uani 0.50(3) 1 d P
F14 F 0.324(4) 0.4364(16) 0.3749(15) 0.163(12) Uani 0.50(3) 1 d P
F12 F 0.338(4) 0.369(3) 0.4087(7) 0.156(15) Uani 0.50(3) 1 d P
F16 F 0.278(5) 0.259(2) 0.2738(17) 0.222(16) Uani 0.50(3) 1 d P
F17 F 0.123(3) 0.9773(13) 0.148(2) 0.103(13) Uani 0.39(3) 1 d P
F18 F 0.214(6) 0.9109(12) 0.2497(12) 0.092(13) Uani 0.39(3) 1 d P
F20 F 0.427(6) 0.9775(19) 0.1084(14) 0.126(15) Uani 0.39(3) 1 d P
F19 F 0.521(4) 0.9109(18) 0.212(2) 0.119(19) Uani 0.39(3) 1 d P

loop_
_atom_site_aniso_label
_atom_site_aniso_U_11
_atom_site_aniso_U_22
_atom_site_aniso_U_33
_atom_site_aniso_U_23
_atom_site_aniso_U_13
_atom_site_aniso_U_12
Pt1 0.01952(10) 0.03733(13) 0.02022(11) -0.00008(8) 0.00252(7) 0.00423(8)
Cl2 0.0273(7) 0.0577(9) 0.0208(7) -0.0041(7) 0.0020(6) 0.0093(7)
N1 0.015(2) 0.029(2) 0.022(2) -0.0028(19) 0.0072(18) 0.0062(17)
C10 0.023(3) 0.035(3) 0.022(3) 0.003(2) 0.001(2) 0.007(2)
N2 0.017(2) 0.041(3) 0.026(3) -0.006(2) 0.006(2) 0.002(2)
N3 0.018(2) 0.041(3) 0.031(3) 0.011(2) 0.006(2) 0.008(2)
C6 0.019(3) 0.032(3) 0.026(3) 0.001(2) 0.008(2) 0.004(2)
C7 0.027(3) 0.034(3) 0.022(3) 0.001(2) 0.006(2) 0.003(2)
N4 0.046(3) 0.043(3) 0.023(3) 0.000(2) -0.003(2) 0.009(2)
C23 0.044(4) 0.036(3) 0.024(3) -0.002(3) 0.000(3) 0.005(3)
C5 0.018(3) 0.041(3) 0.028(3) 0.000(3) 0.007(2) 0.005(2)
C11 0.019(3) 0.034(3) 0.028(3) 0.004(2) 0.000(2) 0.006(2)
C19 0.051(4) 0.039(3) 0.028(3) -0.003(3) -0.003(3) 0.018(3)
C8 0.026(3) 0.038(3) 0.024(3) -0.002(2) 0.005(2) 0.006(2)
C24 0.046(4) 0.036(3) 0.031(3) 0.002(3) 0.008(3) 0.002(3)
C20 0.056(4) 0.041(4) 0.026(3) 0.004(3) 0.009(3) 0.011(3)
O1 0.072(4) 0.062(3) 0.045(3) -0.014(3) -0.008(3) 0.034(3)
C4 0.035(3) 0.038(3) 0.027(3) 0.001(3) 0.002(3) 0.001(3)
C16 0.038(3) 0.033(3) 0.027(3) -0.004(2) 0.000(3) 0.010(3)
C1 0.022(3) 0.047(4) 0.030(3) -0.006(3) 0.002(2) 0.005(3)
C15 0.024(3) 0.057(4) 0.025(3) 0.007(3) 0.003(2) 0.006(3)
C17 0.045(4) 0.042(3) 0.025(3) 0.001(3) -0.001(3) 0.001(3)
C18 0.043(4) 0.041(4) 0.037(4) -0.005(3) -0.007(3) 0.005(3)
C13 0.038(4) 0.042(4) 0.045(4) 0.012(3) -0.002(3) 0.008(3)
C9 0.028(3) 0.032(3) 0.028(3) -0.003(2) 0.004(2) 0.005(2)
C2 0.033(3) 0.037(3) 0.042(4) -0.009(3) 0.005(3) 0.003(3)
C12 0.030(3) 0.041(3) 0.037(4) 0.003(3) -0.002(3) 0.008(3)
C25 0.064(5) 0.040(4) 0.040(4) -0.010(3) 0.004(4) 0.002(3)
C3 0.036(4) 0.038(3) 0.045(4) -0.001(3) 0.002(3) 0.005(3)
C26 0.064(5) 0.056(5) 0.042(4) -0.014(4) -0.013(4) 0.003(4)
C28 0.054(4) 0.032(3) 0.042(4) 0.004(3) 0.012(3) 0.008(3)
C21 0.044(4) 0.036(3) 0.033(4) -0.002(3) 0.007(3) 0.004(3)
C22 0.059(5) 0.054(4) 0.033(4) -0.007(3) -0.007(3) 0.022(4)
N5 0.062(4) 0.058(4) 0.055(4) -0.013(3) 0.000(3) 0.027(3)
C27 0.053(4) 0.054(4) 0.034(4) -0.005(3) -0.011(3) 0.004(3)
C14 0.027(3) 0.058(4) 0.037(4) 0.017(3) 0.002(3) 0.008(3)
P3 0.0585(12) 0.0379(9) 0.0311(9) -0.0059(7) -0.0009(8) -0.0013(8)
F1 0.107(4) 0.040(2) 0.075(4) -0.014(2) -0.012(3) 0.006(2)
F2 0.111(4) 0.042(2) 0.060(3) -0.023(2) 0.015(3) -0.013(2)
F3 0.060(7) 0.078(9) 0.124(15) -0.033(8) 0.030(9) -0.003(7)
F4 0.19(2) 0.072(7) 0.047(7) 0.012(5) -0.032(11) 0.031(10)
F5 0.158(18) 0.061(6) 0.037(5) 0.000(4) -0.023(8) -0.014(9)
F6 0.064(7) 0.141(16) 0.122(17) -0.078(14) 0.023(8) -0.013(8)
P4 0.0413(10) 0.0558(11) 0.0336(10) 0.0116(8) 0.0039(8) 0.0107(8)
F7 0.049(3) 0.111(4) 0.099(4) 0.049(3) 0.020(3) 0.011(3)
F8 0.042(3) 0.173(6) 0.152(6) 0.096(5) 0.015(3) 0.033(4)
F9 0.149(15) 0.18(3) 0.036(7) -0.008(11) -0.036(8) 0.064(16)
F10 0.066(9) 0.052(8) 0.27(4) 0.066(14) 0.019(16) 0.006(7)
F11 0.035(6) 0.13(2) 0.14(2) 0.111(16) 0.017(10) 0.012(10)
F15 0.085(10) 0.18(3) 0.099(15) 0.110(18) 0.022(10) 0.046(14)
F13 0.079(9) 0.039(6) 0.23(4) 0.013(11) -0.004(13) 0.021(5)
F14 0.29(3) 0.090(16) 0.102(19) -0.044(13) 0.031(19) -0.007(15)
F12 0.133(16) 0.34(4) 0.022(7) 0.002(14) 0.003(8) 0.15(2)
F16 0.43(5) 0.106(19) 0.13(2) -0.061(16) -0.04(2) 0.06(2)
F17 0.065(14) 0.066(10) 0.17(3) 0.008(14) -0.053(16) 0.002(9)
F18 0.17(3) 0.058(9) 0.043(13) -0.010(8) 0.050(16) -0.014(15)
F20 0.16(3) 0.116(16) 0.080(18) -0.009(12) 0.06(2) -0.076(18)
F19 0.08(2) 0.072(14) 0.20(4) -0.053(18) -0.08(2) 0.040(13)

loop_
_atom_type_symbol
_atom_type_description
_atom_type_scat_dispersion_real
_atom_type_scat_dispersion_imag
_atom_type_scat_source
C C 0.0033 0.0016 'International Tables Vol C Tables 4.2.6.8 and 6.1.1.4'
H H 0.0000 0.0000 'International Tables Vol C Tables 4.2.6.8 and 6.1.1.4'
N N 0.0061 0.0033 'International Tables Vol C Tables 4.2.6.8 and 6.1.1.4'
O O 0.0106 0.0060 'International Tables Vol C Tables 4.2.6.8 and 6.1.1.4'
F F 0.0171 0.0103 'International Tables Vol C Tables 4.2.6.8 and 6.1.1.4'
P P 0.1023 0.0942 'International Tables Vol C Tables 4.2.6.8 and 6.1.1.4'
Cl Cl 0.1484 0.1585 'International Tables Vol C Tables 4.2.6.8 and 6.1.1.4'
Pt Pt -1.7033 8.3905 'International Tables Vol C Tables 4.2.6.8 and 6.1.1.4'

loop_
_geom_angle_atom_site_label_1
_geom_angle_atom_site_label_2
_geom_angle_atom_site_label_3
_geom_angle
N1 Pt1 N2 81.27(19)
N1 Pt1 N3 80.86(19)
N2 Pt1 N3 162.13(19)
N1 Pt1 Cl2 179.14(14)
N2 Pt1 Cl2 98.53(14)
N3 Pt1 Cl2 99.33(15)
C10 N1 C6 122.5(5)
C10 N1 Pt1 118.8(4)
C6 N1 Pt1 118.7(4)
N1 C10 C9 119.6(5)
N1 C10 C11 112.5(5)
C9 C10 C11 127.8(5)
C1 N2 C5 119.1(5)
C1 N2 Pt1 128.0(4)
C5 N2 Pt1 112.9(4)
C15 N3 C11 119.2(5)
C15 N3 Pt1 127.5(5)
C11 N3 Pt1 113.3(4)
N1 C6 C7 119.4(5)
N1 C6 C5 111.7(5)
C7 C6 C5 128.8(5)
C6 C7 C8 120.1(5)
C23 N4 C27 120.5(6)
C23 N4 C22 121.4(5)
C27 N4 C22 117.8(6)
N4 C23 C24 121.2(6)
N2 C5 C4 120.8(5)
N2 C5 C6 115.5(5)
C4 C5 C6 123.7(5)
N3 C11 C12 121.0(5)
N3 C11 C10 114.5(5)
C12 C11 C10 124.5(5)
C18 C19 C20 119.5(6)
C18 C19 C22 120.1(7)
C20 C19 C22 120.4(6)
C7 C8 C9 119.1(5)
C7 C8 C16 119.5(5)
C9 C8 C16 121.3(5)
C23 C24 C25 118.7(7)
C23 C24 C28 116.4(6)
C25 C24 C28 124.8(6)
C21 C20 C19 120.3(6)
C3 C4 C5 119.3(6)
C21 C16 C17 119.2(6)
C21 C16 C8 121.8(6)
C17 C16 C8 118.7(6)
N2 C1 C2 122.1(6)
N3 C15 C14 121.3(6)
C18 C17 C16 119.7(6)
C17 C18 C19 120.8(6)
C14 C13 C12 119.6(6)
C10 C9 C8 119.1(5)
C3 C2 C1 119.6(6)
C11 C12 C13 119.1(6)
C26 C25 C24 118.8(7)
C2 C3 C4 119.1(6)
C27 C26 C25 120.0(7)
O1 C28 N5 123.5(7)
O1 C28 C24 118.8(6)
N5 C28 C24 117.6(7)
C16 C21 C20 120.5(6)
C19 C22 N4 113.5(5)
N4 C27 C26 120.7(7)
C13 C14 C15 119.7(6)
F18 P3 F4 137.0(14)
F18 P3 F19 91.8(17)
F4 P3 F19 130.3(17)
F18 P3 F3 129.8(14)
F4 P3 F3 93.2(10)
F19 P3 F3 38.9(14)
F18 P3 F17 91.1(15)
F4 P3 F17 47.0(11)
F19 P3 F17 176.9(18)
F3 P3 F17 138.1(13)
F18 P3 F2 88.8(7)
F4 P3 F2 86.9(5)
F19 P3 F2 84.9(8)
F3 P3 F2 93.6(6)
F17 P3 F2 96.3(8)
F18 P3 F1 90.3(7)
F4 P3 F1 94.1(5)
F19 P3 F1 94.7(7)
F3 P3 F1 86.6(6)
F17 P3 F1 84.2(8)
F2 P3 F1 179.0(3)
F18 P3 F6 45.1(12)
F4 P3 F6 91.8(10)
F19 P3 F6 135.9(18)
F3 P3 F6 174.8(11)
F17 P3 F6 47.1(10)
F2 P3 F6 85.6(6)
F1 P3 F6 94.1(6)
F18 P3 F20 177.5(17)
F4 P3 F20 40.7(12)
F19 P3 F20 90.7(17)
F3 P3 F20 52.6(13)
F17 P3 F20 86.4(16)
F2 P3 F20 91.9(8)
F1 P3 F20 89.0(8)
F6 P3 F20 132.5(15)
F18 P3 F5 41.0(11)
F4 P3 F5 178.0(10)
F19 P3 F5 51.7(15)
F3 P3 F5 88.8(8)
F17 P3 F5 130.9(14)
F2 P3 F5 93.2(4)
F1 P3 F5 85.8(4)
F6 P3 F5 86.1(9)
F20 P3 F5 141.3(15)
F19 F3 F20 133(2)
F19 F3 P3 69.4(15)
F20 F3 P3 65.3(10)
F20 F4 F17 138(2)
F20 F4 P3 73.7(15)
F17 F4 P3 68.5(10)
F18 F5 F19 122.6(16)
F18 F5 P3 63.4(10)
F19 F5 P3 60.9(11)
F18 F6 F17 126.2(16)
F18 F6 P3 63.1(10)
F17 F6 P3 65.2(10)
F14 P4 F16 176.2(16)
F14 P4 F9 140.6(14)
F16 P4 F9 43.2(11)
F14 P4 F11 89.1(13)
F16 P4 F11 87.2(13)
F9 P4 F11 130.2(14)
F14 P4 F15 95.6(13)
F16 P4 F15 88.1(14)
F9 P4 F15 45.0(9)
F11 P4 F15 174.5(13)
F14 P4 F13 46.9(10)
F16 P4 F13 136.9(15)
F9 P4 F13 93.8(12)
F11 P4 F13 135.9(15)
F15 P4 F13 48.9(10)
F14 P4 F12 44.2(12)
F16 P4 F12 132.0(16)
F9 P4 F12 175.2(17)
F11 P4 F12 45.0(11)
F15 P4 F12 139.8(16)
F13 P4 F12 91.0(16)
F14 P4 F8 88.1(11)
F16 P4 F8 92.3(14)
F9 P4 F8 90.2(8)
F11 P4 F8 87.7(6)
F15 P4 F8 89.5(6)
F13 P4 F8 91.0(6)
F12 P4 F8 89.5(9)
F14 P4 F10 132.1(15)
F16 P4 F10 44.2(12)
F9 P4 F10 87.3(15)
F11 P4 F10 43.1(9)
F15 P4 F10 132.3(16)
F13 P4 F10 176.5(9)
F12 P4 F10 87.9(14)
F8 P4 F10 92.3(7)
F14 P4 F7 90.6(12)
F16 P4 F7 88.9(14)
F9 P4 F7 92.1(8)
F11 P4 F7 90.2(5)
F15 P4 F7 92.6(6)
F13 P4 F7 89.6(6)
F12 P4 F7 88.1(8)
F8 P4 F7 177.6(4)
F10 P4 F7 87.0(7)
F16 F9 F15 136.6(19)
F16 F9 P4 67.6(12)
F15 F9 P4 69.1(10)
F11 F10 F16 130(2)
F11 F10 P4 66.6(11)
F16 F10 P4 63.8(12)
F10 F11 F12 139(2)
F10 F11 P4 70.3(13)
F12 F11 P4 69.2(10)
F9 F15 F13 131.7(15)
F9 F15 P4 65.9(9)
F13 F15 P4 65.9(9)
F14 F13 F15 127.3(16)
F14 F13 P4 62.3(10)
F15 F13 P4 65.2(8)
F12 F14 F13 144(2)
F12 F14 P4 73.5(14)
F13 F14 P4 70.8(11)
F14 F12 F11 127.9(18)
F14 F12 P4 62.3(10)
F11 F12 P4 65.9(11)
F9 F16 F10 141(2)
F9 F16 P4 69.3(13)
F10 F16 P4 72.0(14)
F4 F17 F6 127.5(17)
F4 F17 P3 64.5(10)
F6 F17 P3 67.7(10)
F5 F18 F6 147.4(19)
F5 F18 P3 75.6(14)
F6 F18 P3 71.8(11)
F4 F20 F3 127.6(18)
F4 F20 P3 65.6(10)
F3 F20 P3 62.1(11)
F3 F19 F5 135(2)
F3 F19 P3 71.7(15)
F5 F19 P3 67.4(11)

loop_
_geom_bond_atom_site_label_1
_geom_bond_atom_site_label_2
_geom_bond_distance
Pt1 N1 1.921(5)
Pt1 N2 2.016(5)
Pt1 N3 2.021(5)
Pt1 Cl2 2.3040(16)
N1 C10 1.343(7)
N1 C6 1.363(7)
C10 C9 1.384(8)
C10 C11 1.477(8)
N2 C1 1.343(7)
N2 C5 1.370(8)
N3 C15 1.354(8)
N3 C11 1.366(8)
C6 C7 1.370(8)
C6 C5 1.472(8)
C7 C8 1.385(8)
N4 C23 1.336(8)
N4 C27 1.346(8)
N4 C22 1.510(8)
C23 C24 1.367(9)
C5 C4 1.394(8)
C11 C12 1.378(8)
C19 C18 1.384(10)
C19 C20 1.388(10)
C19 C22 1.505(9)
C8 C9 1.409(8)
C8 C16 1.474(8)
C24 C25 1.391(9)
C24 C28 1.515(10)
C20 C21 1.385(9)
O1 C28 1.224(8)
C4 C3 1.392(9)
C16 C21 1.381(9)
C16 C17 1.411(9)
C1 C2 1.382(9)
C15 C14 1.379(9)
C17 C18 1.380(9)
C13 C14 1.366(10)
C13 C12 1.394(9)
C2 C3 1.377(10)
C25 C26 1.383(11)
C26 C27 1.348(10)
C28 N5 1.317(9)
P3 F18 1.503(15)
P3 F4 1.523(10)
P3 F19 1.540(18)
P3 F3 1.562(13)
P3 F17 1.570(16)
P3 F2 1.575(4)
P3 F1 1.587(4)
P3 F6 1.600(11)
P3 F20 1.605(18)
P3 F5 1.628(11)
F3 F19 1.03(4)
F3 F20 1.40(3)
F4 F20 1.09(3)
F4 F17 1.23(3)
F5 F18 1.10(3)
F5 F19 1.38(4)
F6 F18 1.19(3)
F6 F17 1.27(3)
P4 F14 1.456(16)
P4 F16 1.492(18)
P4 F9 1.510(13)
P4 F11 1.541(13)
P4 F15 1.545(11)
P4 F13 1.553(12)
P4 F12 1.578(13)
P4 F8 1.579(5)
P4 F10 1.581(14)
P4 F7 1.589(5)
F9 F16 1.10(3)
F9 F15 1.17(2)
F10 F11 1.15(2)
F10 F16 1.16(3)
F11 F12 1.19(3)
F15 F13 1.28(2)
F13 F14 1.20(3)
F14 F12 1.15(3)
